data_7155568
loop_
_publ_author_name
'Lebel, Helene'
'Mamani Laparra, Laura'
'Khalifa, Maroua'
'Trudel, Carl'
'Audubert, Cl\'ement'
'Szponarski, Mathieu'
'Dicaire-Leduc, C\'edric'
'Azek, Emna'
'Ernzerhof, Matthias'

_publ_section_title
;
 Synthesis of Oxazolidinones: Rhodium-Catalyzed C--H Amination of
 N-Mesyloxycarbamates.
;
_journal_name_full 'Org. Biomol. Chem.'
_journal_paper_doi 10.1039/C7OB00378A
_journal_year 2017
_chemical_formula_moiety 'C10 H11 N O2'
_chemical_formula_sum 'C10 H11 N O2'
_chemical_formula_weight 177.20
_space_group_crystal_system orthorhombic
_space_group_IT_number 33
_space_group_name_Hall 'P 2c -2n'
_space_group_name_H-M_alt 'P n a 21'
_symmetry_space_group_name_Hall 'P 2c -2n'
_symmetry_space_group_name_H-M 'P n a 21'
_atom_sites_solution_hydrogens mixed
_atom_sites_solution_primary dual
_audit_creation_date 2016-09-12
_audit_creation_method
;
Olex2 1.2
(compiled 2016.09.09 svn.r3337 for OlexSys, GUI svn.r5227)
;
_audit_update_record
;
2017-02-15 deposited with the CCDC.
2017-04-07 downloaded from the CCDC.
;
_cell_angle_alpha 90
_cell_angle_beta 90
_cell_angle_gamma 90
_cell_formula_units_Z 8
_cell_length_a 14.32966(13)
_cell_length_b 8.77119(8)
_cell_length_c 14.61018(13)
_cell_measurement_reflns_used 9997
_cell_measurement_temperature 100
_cell_measurement_theta_max 71.766
_cell_measurement_theta_min 5.043
_cell_volume 1836.33(3)
_computing_cell_refinement 'SAINT v8.34A (Bruker, 2013)'
_computing_data_collection
;
APEX 2 (2013) Bruker AXS Inc., Madison, WI 53719-1173.
;
_computing_data_reduction 'SAINT v8.34A (Bruker, 2013)'
_computing_molecular_graphics 'Olex2 (Dolomanov et al., 2009)'
_computing_publication_material 'Olex2 (Dolomanov et al., 2009)'
_computing_structure_refinement 'XL (Sheldrick, 2008)'
_computing_structure_solution 'ShelXT (Sheldrick, 2015)'
_diffrn_ambient_temperature 100
_diffrn_detector 'CCD area detector'
_diffrn_detector_area_resol_mean 8.3
_diffrn_detector_type 'Bruker APEX2 CCD'
_diffrn_measured_fraction_theta_full 0.995
_diffrn_measured_fraction_theta_max 0.994
_diffrn_measurement_device 'three-circle diffractometer'
_diffrn_measurement_device_type 'Bruker Smart APEX'
_diffrn_measurement_method '\w scans'
_diffrn_radiation_collimation 'Focusing mirrors'
_diffrn_radiation_monochromator 'Quazar MX Mirror Optics'
_diffrn_radiation_probe x-ray
_diffrn_radiation_type CuK\a
_diffrn_radiation_wavelength 1.54178
_diffrn_reflns_av_R_equivalents 0.0221
_diffrn_reflns_av_unetI/netI 0.0140
_diffrn_reflns_Laue_measured_fraction_full 0.995
_diffrn_reflns_Laue_measured_fraction_max 0.994
_diffrn_reflns_limit_h_max 17
_diffrn_reflns_limit_h_min -17
_diffrn_reflns_limit_k_max 10
_diffrn_reflns_limit_k_min -10
_diffrn_reflns_limit_l_max 17
_diffrn_reflns_limit_l_min -18
_diffrn_reflns_number 23996
_diffrn_reflns_point_group_measured_fraction_full 0.962
_diffrn_reflns_point_group_measured_fraction_max 0.959
_diffrn_reflns_theta_full 67.679
_diffrn_reflns_theta_max 71.961
_diffrn_reflns_theta_min 5.915
_diffrn_source 'Microfocus Source'
_diffrn_source_target Cu
_diffrn_source_type 'Incoatec I\mS High Brilliance Microsource'
_exptl_absorpt_coefficient_mu 0.735
_exptl_absorpt_correction_T_max 0.7535
_exptl_absorpt_correction_T_min 0.6892
_exptl_absorpt_correction_type multi-scan
_exptl_absorpt_process_details
;
SADABS-2014/5 (Bruker,2014/5) was used for absorption correction.
wR2(int) was 0.0678 before and 0.0349 after correction.
The Ratio of minimum to maximum transmission is 0.9147.
The \l/2 correction factor is 0.00150.
;
_exptl_crystal_colour colourless
_exptl_crystal_colour_primary colourless
_exptl_crystal_density_diffrn 1.282
_exptl_crystal_description BLOCK
_exptl_crystal_F_000 752
_exptl_crystal_size_max 0.2
_exptl_crystal_size_mid 0.18
_exptl_crystal_size_min 0.16
_refine_diff_density_max 0.235
_refine_diff_density_min -0.216
_refine_diff_density_rms 0.036
_refine_ls_abs_structure_details
;
 Flack x determined using 1548 quotients [(I+)-(I-)]/[(I+)+(I-)]
 (Parsons, Flack and Wagner, Acta Cryst. B69 (2013) 249-259).
;
_refine_ls_abs_structure_Flack 0.00(4)
_refine_ls_extinction_method none
_refine_ls_goodness_of_fit_ref 1.061
_refine_ls_hydrogen_treatment mixed
_refine_ls_matrix_type full
_refine_ls_number_parameters 245
_refine_ls_number_reflns 3449
_refine_ls_number_restraints 1
_refine_ls_restrained_S_all 1.061
_refine_ls_R_factor_all 0.0281
_refine_ls_R_factor_gt 0.0279
_refine_ls_shift/su_max 0.000
_refine_ls_shift/su_mean 0.000
_refine_ls_structure_factor_coef Fsqd
_refine_ls_weighting_details 'w=1/[\s^2^(Fo^2^)+(0.0479P)^2^+0.2421P] where P=(Fo^2^+2Fc^2^)/3'
_refine_ls_weighting_scheme calc
_refine_ls_wR_factor_gt 0.0738
_refine_ls_wR_factor_ref 0.0742
_reflns_Friedel_coverage 0.855
_reflns_Friedel_fraction_full 0.926
_reflns_Friedel_fraction_max 0.922
_reflns_number_gt 3412
_reflns_number_total 3449
_reflns_threshold_expression 'I > 2\s(I)'
_cod_data_source_file c7ob00378a4.cif
_cod_data_source_block hele69
_cod_depositor_comments
;
The following automatic conversions were performed:

'_diffrn_radiation_probe' value 'X-ray' changed to 'x-ray' according
to
/home/data/users/saulius/crontab/automatic-downloads/rss-feeds/RSC/lib/dictionaries/cif_core.dic
dictionary named 'cif_core.dic' version 2.4.2 from 2011-04-26.

Automatic conversion script
Id: cif_fix_values 4973 2017-02-22 13:04:09Z antanas 
;
_cod_database_code 7155568
_shelx_space_group_comment
;
The symmetry employed for this shelxl refinement is uniquely defined
by the following loop, which should always be used as a source of
symmetry information in preference to the above space-group names.
They are only intended as comments.
;
_shelx_estimated_absorpt_t_max 0.891
_shelx_estimated_absorpt_t_min 0.867
_olex2_refinement_description
;
1. Fixed Uiso
 At 1.2 times of:
  All C(H) groups
 At 1.5 times of:
  All C(H,H,H) groups
2.a Ternary CH refined with riding coordinates:
 C4(H4), C5(H5), C24(H24), C25(H25)
2.b Aromatic/amide H refined with riding coordinates:
 C8(H8), C9(H9), C10(H10), C11(H11), C12(H12), C28(H28), C29(H29), C30(H30),
 C31(H31), C32(H32)
2.c Idealised Me refined as rotating group:
 C6(H6A,H6B,H6C), C26(H26A,H26B,H26C)
;
_shelx_shelxl_version_number 2014/7
_olex2_submission_special_instructions 'No special instructions were received'

loop_
_space_group_symop_operation_xyz
'x, y, z'
'-x, -y, z+1/2'
'x+1/2, -y+1/2, z'
'-x+1/2, y+1/2, z+1/2'

loop_
_atom_site_label
_atom_site_type_symbol
_atom_site_fract_x
_atom_site_fract_y
_atom_site_fract_z
_atom_site_U_iso_or_equiv
_atom_site_adp_type
_atom_site_occupancy
_atom_site_site_symmetry_order
_atom_site_calc_flag
_atom_site_refinement_flags_posn
O1 O 0.29899(8) 0.72563(14) 0.33498(9) 0.0245(3) Uani 1 1 d .
O2 O 0.41800(8) 0.60173(15) 0.40147(9) 0.0265(3) Uani 1 1 d .
N3 N 0.26473(10) 0.54616(17) 0.43560(11) 0.0235(3) Uani 1 1 d .
H3 H 0.2768(15) 0.495(3) 0.4820(18) 0.030(6) Uiso 1 1 d .
C2 C 0.33377(12) 0.62076(19) 0.39303(12) 0.0216(3) Uani 1 1 d .
C4 C 0.17412(11) 0.61581(19) 0.41933(12) 0.0202(3) Uani 1 1 d .
H4 H 0.1572 0.6825 0.4723 0.024 Uiso 1 1 calc R
C5 C 0.19712(11) 0.71625(19) 0.33498(12) 0.0201(3) Uani 1 1 d .
H5 H 0.1752 0.6647 0.2779 0.024 Uiso 1 1 calc R
C6 C 0.15783(12) 0.87581(19) 0.33959(14) 0.0253(4) Uani 1 1 d .
H6A H 0.1787 0.9252 0.3962 0.038 Uiso 1 1 calc GR
H6B H 0.0895 0.8712 0.3388 0.038 Uiso 1 1 calc GR
H6C H 0.1798 0.9347 0.2868 0.038 Uiso 1 1 calc GR
C7 C 0.09661(11) 0.5021(2) 0.40235(11) 0.0199(3) Uani 1 1 d .
C8 C 0.11385(12) 0.3599(2) 0.36387(13) 0.0261(4) Uani 1 1 d .
H8 H 0.1758 0.3321 0.3478 0.031 Uiso 1 1 calc R
C9 C 0.04107(13) 0.2580(2) 0.34867(14) 0.0307(4) Uani 1 1 d .
H9 H 0.0536 0.1609 0.3227 0.037 Uiso 1 1 calc R
C10 C -0.04974(13) 0.2977(2) 0.37133(14) 0.0296(4) Uani 1 1 d .
H10 H -0.0993 0.2275 0.3618 0.036 Uiso 1 1 calc R
C11 C -0.06766(12) 0.4399(2) 0.40789(14) 0.0304(4) Uani 1 1 d .
H11 H -0.1299 0.4684 0.4221 0.036 Uiso 1 1 calc R
C12 C 0.00510(12) 0.5418(2) 0.42402(14) 0.0255(4) Uani 1 1 d .
H12 H -0.0078 0.6389 0.4499 0.031 Uiso 1 1 calc R
O21 O 0.44521(8) 0.26229(14) 0.65872(8) 0.0227(3) Uani 1 1 d .
O22 O 0.32565(8) 0.38010(14) 0.59002(9) 0.0269(3) Uani 1 1 d .
N23 N 0.47815(10) 0.45413(16) 0.56583(11) 0.0227(3) Uani 1 1 d .
H23 H 0.4657(15) 0.500(3) 0.517(2) 0.034(6) Uiso 1 1 d .
C22 C 0.40964(12) 0.36827(18) 0.60214(12) 0.0212(3) Uani 1 1 d .
C24 C 0.56983(11) 0.38957(18) 0.58442(12) 0.0193(3) Uani 1 1 d .
H24 H 0.5903 0.3266 0.5310 0.023 Uiso 1 1 calc R
C25 C 0.54613(10) 0.28393(18) 0.66597(12) 0.0190(3) Uani 1 1 d .
H25 H 0.5613 0.3367 0.7248 0.023 Uiso 1 1 calc R
C26 C 0.59286(12) 0.13010(19) 0.66372(14) 0.0242(4) Uani 1 1 d .
H26A H 0.5731 0.0703 0.7170 0.036 Uiso 1 1 calc GR
H26B H 0.6607 0.1435 0.6652 0.036 Uiso 1 1 calc GR
H26C H 0.5752 0.0764 0.6075 0.036 Uiso 1 1 calc GR
C27 C 0.64431(11) 0.50730(19) 0.60633(11) 0.0196(3) Uani 1 1 d .
C28 C 0.62259(12) 0.6477(2) 0.64451(13) 0.0252(4) Uani 1 1 d .
H28 H 0.5594 0.6725 0.6575 0.030 Uiso 1 1 calc R
C29 C 0.69284(13) 0.7525(2) 0.66390(14) 0.0292(4) Uani 1 1 d .
H29 H 0.6773 0.8489 0.6893 0.035 Uiso 1 1 calc R
C30 C 0.78513(13) 0.7168(2) 0.64628(13) 0.0285(4) Uani 1 1 d .
H30 H 0.8329 0.7889 0.6589 0.034 Uiso 1 1 calc R
C31 C 0.80754(12) 0.5759(2) 0.61032(16) 0.0318(4) Uani 1 1 d .
H31 H 0.8710 0.5500 0.5996 0.038 Uiso 1 1 calc R
C32 C 0.73735(12) 0.4717(2) 0.58970(13) 0.0264(4) Uani 1 1 d .
H32 H 0.7531 0.3755 0.5641 0.032 Uiso 1 1 calc R

loop_
_atom_site_aniso_label
_atom_site_aniso_U_11
_atom_site_aniso_U_22
_atom_site_aniso_U_33
_atom_site_aniso_U_23
_atom_site_aniso_U_13
_atom_site_aniso_U_12
O1 0.0175(6) 0.0298(6) 0.0261(6) 0.0099(5) 0.0015(5) 0.0027(5)
O2 0.0173(5) 0.0334(6) 0.0289(7) 0.0094(5) -0.0001(5) 0.0018(5)
N3 0.0180(7) 0.0307(8) 0.0217(7) 0.0104(6) -0.0033(6) 0.0002(5)
C2 0.0212(8) 0.0244(8) 0.0191(8) 0.0034(6) -0.0012(6) 0.0009(6)
C4 0.0181(7) 0.0258(8) 0.0167(8) 0.0019(6) -0.0005(6) 0.0014(6)
C5 0.0164(7) 0.0250(7) 0.0190(8) 0.0015(7) 0.0001(6) 0.0010(6)
C6 0.0235(8) 0.0244(8) 0.0281(9) 0.0014(7) -0.0010(7) 0.0024(6)
C7 0.0195(8) 0.0248(8) 0.0154(8) 0.0043(6) -0.0008(6) -0.0002(6)
C8 0.0236(8) 0.0306(9) 0.0240(9) -0.0009(7) -0.0007(7) 0.0032(7)
C9 0.0357(9) 0.0256(9) 0.0308(11) -0.0009(8) -0.0074(8) 0.0002(7)
C10 0.0291(9) 0.0323(10) 0.0273(9) 0.0078(8) -0.0063(7) -0.0097(7)
C11 0.0185(8) 0.0389(10) 0.0336(10) 0.0054(8) 0.0009(7) -0.0015(7)
C12 0.0196(8) 0.0285(9) 0.0285(10) 0.0015(7) 0.0010(7) 0.0016(6)
O21 0.0171(6) 0.0272(6) 0.0238(6) 0.0077(5) -0.0002(5) 0.0000(4)
O22 0.0175(6) 0.0332(6) 0.0301(7) 0.0099(5) -0.0015(5) -0.0002(5)
N23 0.0183(7) 0.0278(7) 0.0220(8) 0.0089(6) -0.0026(6) -0.0007(5)
C22 0.0209(8) 0.0235(7) 0.0193(8) 0.0023(6) -0.0002(6) 0.0014(6)
C24 0.0178(7) 0.0231(7) 0.0169(8) 0.0005(6) 0.0003(6) 0.0012(6)
C25 0.0155(7) 0.0241(8) 0.0174(8) -0.0003(7) -0.0006(6) 0.0003(5)
C26 0.0241(8) 0.0236(8) 0.0248(9) 0.0000(7) -0.0006(7) 0.0033(6)
C27 0.0189(7) 0.0239(8) 0.0161(8) 0.0047(6) -0.0006(6) 0.0008(6)
C28 0.0224(8) 0.0265(8) 0.0268(9) -0.0016(7) -0.0003(7) 0.0042(6)
C29 0.0348(9) 0.0220(8) 0.0308(10) -0.0016(7) -0.0040(8) 0.0023(7)
C30 0.0289(9) 0.0292(9) 0.0273(10) 0.0044(7) -0.0049(8) -0.0081(7)
C31 0.0192(8) 0.0373(10) 0.0390(11) -0.0003(8) 0.0009(8) -0.0016(7)
C32 0.0215(8) 0.0255(8) 0.0321(10) -0.0022(7) 0.0028(7) 0.0014(6)

loop_
_atom_type_symbol
_atom_type_description
_atom_type_scat_dispersion_real
_atom_type_scat_dispersion_imag
_atom_type_scat_source
C C 0.0181 0.0091 'International Tables Vol C Tables 4.2.6.8 and 6.1.1.4'
H H 0.0000 0.0000 'International Tables Vol C Tables 4.2.6.8 and 6.1.1.4'
N N 0.0311 0.0180 'International Tables Vol C Tables 4.2.6.8 and 6.1.1.4'
O O 0.0492 0.0322 'International Tables Vol C Tables 4.2.6.8 and 6.1.1.4'

loop_
_geom_angle_atom_site_label_1
_geom_angle_atom_site_label_2
_geom_angle_atom_site_label_3
_geom_angle
C2 O1 C5 109.33(12)
C2 N3 H3 119.3(15)
C2 N3 C4 112.23(14)
C4 N3 H3 123.1(16)
O2 C2 O1 121.41(15)
O2 C2 N3 127.93(16)
N3 C2 O1 110.66(14)
N3 C4 H4 109.6
N3 C4 C5 100.30(12)
N3 C4 C7 113.91(14)
C5 C4 H4 109.6
C7 C4 H4 109.6
C7 C4 C5 113.59(14)
O1 C5 C4 104.14(12)
O1 C5 H5 109.8
O1 C5 C6 108.67(13)
C4 C5 H5 109.8
C6 C5 C4 114.33(15)
C6 C5 H5 109.8
C5 C6 H6A 109.5
C5 C6 H6B 109.5
C5 C6 H6C 109.5
H6A C6 H6B 109.5
H6A C6 H6C 109.5
H6B C6 H6C 109.5
C8 C7 C4 121.81(15)
C8 C7 C12 118.90(16)
C12 C7 C4 119.28(15)
C7 C8 H8 119.7
C7 C8 C9 120.51(16)
C9 C8 H8 119.7
C8 C9 H9 119.9
C10 C9 C8 120.25(18)
C10 C9 H9 119.9
C9 C10 H10 120.2
C11 C10 C9 119.57(17)
C11 C10 H10 120.2
C10 C11 H11 119.8
C10 C11 C12 120.38(17)
C12 C11 H11 119.8
C7 C12 C11 120.37(17)
C7 C12 H12 119.8
C11 C12 H12 119.8
C22 O21 C25 109.25(12)
C22 N23 H23 116.8(15)
C22 N23 C24 111.52(13)
C24 N23 H23 122.5(16)
O21 C22 N23 110.65(14)
O22 C22 O21 121.44(15)
O22 C22 N23 127.89(16)
N23 C24 H24 109.5
N23 C24 C25 100.29(12)
N23 C24 C27 114.13(13)
C25 C24 H24 109.5
C27 C24 H24 109.5
C27 C24 C25 113.52(14)
O21 C25 C24 103.83(12)
O21 C25 H25 109.7
O21 C25 C26 108.77(13)
C24 C25 H25 109.7
C26 C25 C24 114.97(14)
C26 C25 H25 109.7
C25 C26 H26A 109.5
C25 C26 H26B 109.5
C25 C26 H26C 109.5
H26A C26 H26B 109.5
H26A C26 H26C 109.5
H26B C26 H26C 109.5
C28 C27 C24 122.04(15)
C28 C27 C32 118.99(16)
C32 C27 C24 118.95(15)
C27 C28 H28 119.8
C27 C28 C29 120.38(16)
C29 C28 H28 119.8
C28 C29 H29 119.9
C30 C29 C28 120.25(17)
C30 C29 H29 119.9
C29 C30 H30 120.1
C31 C30 C29 119.73(17)
C31 C30 H30 120.1
C30 C31 H31 119.9
C30 C31 C32 120.13(17)
C32 C31 H31 119.9
C27 C32 C31 120.50(17)
C27 C32 H32 119.8
C31 C32 H32 119.8

loop_
_geom_bond_atom_site_label_1
_geom_bond_atom_site_label_2
_geom_bond_distance
O1 C2 1.347(2)
O1 C5 1.4621(18)
O2 C2 1.225(2)
N3 H3 0.83(3)
N3 C2 1.339(2)
N3 C4 1.454(2)
C4 H4 1.0000
C4 C5 1.550(2)
C4 C7 1.513(2)
C5 H5 1.0000
C5 C6 1.510(2)
C6 H6A 0.9800
C6 H6B 0.9800
C6 H6C 0.9800
C7 C8 1.390(3)
C7 C12 1.393(2)
C8 H8 0.9500
C8 C9 1.391(3)
C9 H9 0.9500
C9 C10 1.387(3)
C10 H10 0.9500
C10 C11 1.381(3)
C11 H11 0.9500
C11 C12 1.393(2)
C12 H12 0.9500
O21 C22 1.344(2)
O21 C25 1.4625(17)
O22 C22 1.221(2)
N23 H23 0.84(3)
N23 C22 1.346(2)
N23 C24 1.456(2)
C24 H24 1.0000
C24 C25 1.547(2)
C24 C27 1.519(2)
C25 H25 1.0000
C25 C26 1.507(2)
C26 H26A 0.9800
C26 H26B 0.9800
C26 H26C 0.9800
C27 C28 1.387(2)
C27 C32 1.391(2)
C28 H28 0.9500
C28 C29 1.393(3)
C29 H29 0.9500
C29 C30 1.383(3)
C30 H30 0.9500
C30 C31 1.381(3)
C31 H31 0.9500
C31 C32 1.392(3)
C32 H32 0.9500

loop_
_geom_hbond_atom_site_label_D
_geom_hbond_atom_site_label_H
_geom_hbond_atom_site_label_A
_geom_hbond_distance_DH
_geom_hbond_distance_HA
_geom_hbond_distance_DA
_geom_hbond_angle_DHA
N3 H3 O22 0.83(3) 2.00(3) 2.8238(19) 171(2)
N23 H23 O2 0.84(3) 2.02(3) 2.861(2) 172(2)

loop_
_geom_torsion_atom_site_label_1
_geom_torsion_atom_site_label_2
_geom_torsion_atom_site_label_3
_geom_torsion_atom_site_label_4
_geom_torsion
N3 C4 C5 O1 -17.22(17)
N3 C4 C5 C6 -135.66(14)
N3 C4 C7 C8 -28.5(2)
N3 C4 C7 C12 152.89(16)
C2 O1 C5 C4 13.19(18)
C2 O1 C5 C6 135.44(16)
C2 N3 C4 C5 16.89(18)
C2 N3 C4 C7 138.59(15)
C4 N3 C2 O1 -9.8(2)
C4 N3 C2 O2 170.87(18)
C4 C7 C8 C9 -179.70(17)
C4 C7 C12 C11 179.15(17)
C5 O1 C2 O2 176.46(15)
C5 O1 C2 N3 -2.9(2)
C5 C4 C7 C8 85.57(19)
C5 C4 C7 C12 -93.09(18)
C7 C4 C5 O1 -139.15(14)
C7 C4 C5 C6 102.42(17)
C7 C8 C9 C10 0.4(3)
C8 C7 C12 C11 0.4(3)
C8 C9 C10 C11 0.9(3)
C9 C10 C11 C12 -1.5(3)
C10 C11 C12 C7 0.8(3)
C12 C7 C8 C9 -1.0(3)
N23 C24 C25 O21 19.98(15)
N23 C24 C25 C26 138.67(14)
N23 C24 C27 C28 27.0(2)
N23 C24 C27 C32 -154.66(16)
C22 O21 C25 C24 -15.52(16)
C22 O21 C25 C26 -138.38(15)
C22 N23 C24 C25 -19.25(18)
C22 N23 C24 C27 -140.97(16)
C24 N23 C22 O21 10.8(2)
C24 N23 C22 O22 -170.53(17)
C24 C27 C28 C29 179.80(17)
C24 C27 C32 C31 -178.96(18)
C25 O21 C22 O22 -174.94(16)
C25 O21 C22 N23 3.82(19)
C25 C24 C27 C28 -87.14(19)
C25 C24 C27 C32 91.24(19)
C27 C24 C25 O21 142.13(13)
C27 C24 C25 C26 -99.18(17)
C27 C28 C29 C30 -0.8(3)
C28 C27 C32 C31 -0.5(3)
C28 C29 C30 C31 -0.8(3)
C29 C30 C31 C32 1.6(3)
C30 C31 C32 C27 -1.0(3)
C32 C27 C28 C29 1.4(3)
